data_7058617
loop_
_publ_author_name
'Bocian, Aleksandra'
'Napiera\/la, Sergiusz'
'Gorczy\'nski, Adam'
'Kubicki, Maciej'
'Wa\/l\;esa-Chorab, Monika'
'Patroniak, Violetta'

_publ_section_title
;
 The first example of an asymmetrical \m-oxo bridged dinuclear iron
 complex with a terpyridine ligand
;
_journal_issue 32
_journal_name_full 'New Journal of Chemistry'
_journal_page_first 12650
_journal_paper_doi 10.1039/C9NJ02413A
_journal_volume 43
_journal_year 2019
_chemical_formula_moiety 'C17 H15 Cl4 Fe2 N3 O'
_chemical_formula_sum 'C17 H15 Cl4 Fe2 N3 O'
_chemical_formula_weight 530.82
_space_group_crystal_system monoclinic
_space_group_IT_number 14
_space_group_name_Hall '-P 2yn'
_space_group_name_H-M_alt 'P 1 21/n 1'
_symmetry_space_group_name_Hall '-P 2yn'
_symmetry_space_group_name_H-M 'P 1 21/n 1'
_atom_sites_solution_hydrogens geom
_audit_creation_method SHELXL-2013
_audit_update_record
;
2019-02-06 deposited with the CCDC.    2019-07-16 downloaded from the CCDC.
;
_cell_angle_alpha 90
_cell_angle_beta 93.908(4)
_cell_angle_gamma 90
_cell_formula_units_Z 4
_cell_length_a 7.7796(3)
_cell_length_b 15.2532(6)
_cell_length_c 17.3510(7)
_cell_measurement_reflns_used 4800
_cell_measurement_temperature 295(2)
_cell_measurement_theta_max 73.5668
_cell_measurement_theta_min 2.5494
_cell_volume 2054.15(14)
_computing_cell_refinement 'CrysAlisPro 1.171.38.43c (Rigaku OD, 2015)'
_computing_data_collection 'CrysAlisPro 1.171.38.43c (Rigaku OD, 2015)'
_computing_data_reduction 'CrysAlisPro 1.171.38.43c (Rigaku OD, 2015)'
_computing_molecular_graphics 'Mercury (Macrae et al., 2008)'
_computing_publication_material 'SHELXL-2014/7 (Sheldrick, 2015)'
_computing_structure_refinement 'SHELXL (Sheldrick, 2015)'
_computing_structure_solution 'SHELXT (Sheldrick, 2015)'
_diffrn_ambient_temperature 295(2)
_diffrn_detector_area_resol_mean 10.5357
_diffrn_measured_fraction_theta_full 0.995
_diffrn_measured_fraction_theta_max 0.975
_diffrn_measurement_device_type 'SuperNova, Single source at offset), Atlas'
_diffrn_measurement_method \w-scan
_diffrn_radiation_monochromator mirror
_diffrn_radiation_source 'Nova (Cu) X-ray Source'
_diffrn_radiation_type CuK\a
_diffrn_radiation_wavelength 1.54178
_diffrn_reflns_av_R_equivalents 0.0275
_diffrn_reflns_av_unetI/netI 0.0336
_diffrn_reflns_Laue_measured_fraction_full 0.995
_diffrn_reflns_Laue_measured_fraction_max 0.975
_diffrn_reflns_limit_h_max 9
_diffrn_reflns_limit_h_min -9
_diffrn_reflns_limit_k_max 16
_diffrn_reflns_limit_k_min -18
_diffrn_reflns_limit_l_max 21
_diffrn_reflns_limit_l_min -18
_diffrn_reflns_number 9063
_diffrn_reflns_point_group_measured_fraction_full 0.995
_diffrn_reflns_point_group_measured_fraction_max 0.975
_diffrn_reflns_theta_full 70.000
_diffrn_reflns_theta_max 74.340
_diffrn_reflns_theta_min 3.862
_exptl_absorpt_coefficient_mu 16.225
_exptl_absorpt_correction_T_max 1.00000
_exptl_absorpt_correction_T_min 0.36561
_exptl_absorpt_correction_type multi-scan
_exptl_absorpt_process_details
;
CrysAlisPro, Agilent Technologies,
Version 1.171.35.4 (release 09-12-2010 CrysAlis171 .NET)
(compiled Dec  9 2010,10:47:41)
Empirical absorption correction using spherical harmonics,
 implemented in SCALE3 ABSPACK scaling algorithm.
;
_exptl_crystal_colour red
_exptl_crystal_density_diffrn 1.716
_exptl_crystal_description block
_exptl_crystal_F_000 1064
_exptl_crystal_size_max 0.12
_exptl_crystal_size_mid 0.1
_exptl_crystal_size_min 0.06
_refine_diff_density_max 0.581
_refine_diff_density_min -0.477
_refine_diff_density_rms 0.068
_refine_ls_extinction_method none
_refine_ls_goodness_of_fit_ref 1.026
_refine_ls_hydrogen_treatment constr
_refine_ls_matrix_type full
_refine_ls_number_parameters 246
_refine_ls_number_reflns 4080
_refine_ls_number_restraints 0
_refine_ls_restrained_S_all 1.026
_refine_ls_R_factor_all 0.0491
_refine_ls_R_factor_gt 0.0400
_refine_ls_shift/su_max 0.001
_refine_ls_shift/su_mean 0.000
_refine_ls_structure_factor_coef Fsqd
_refine_ls_weighting_details 'w=1/[\s^2^(Fo^2^)+(0.0610P)^2^+0.9300P] where P=(Fo^2^+2Fc^2^)/3'
_refine_ls_weighting_scheme calc
_refine_ls_wR_factor_gt 0.1066
_refine_ls_wR_factor_ref 0.1147
_reflns_Friedel_coverage 0.000
_reflns_number_gt 3432
_reflns_number_total 4080
_reflns_threshold_expression 'I > 2\s(I)'
_cod_data_source_file c9nj02413a2.cif
_cod_data_source_block 1
_cod_depositor_comments 'Adding full bibliography for 7058617--7058618.cif.'
_cod_database_code 7058617
_shelx_space_group_comment
;
The symmetry employed for this shelxl refinement is uniquely defined
by the following loop, which should always be used as a source of
symmetry information in preference to the above space-group names.
They are only intended as comments.
;

loop_
_space_group_symop_operation_xyz
'x, y, z'
'-x+1/2, y+1/2, -z+1/2'
'-x, -y, -z'
'x-1/2, -y-1/2, z-1/2'

loop_
_atom_site_label
_atom_site_type_symbol
_atom_site_fract_x
_atom_site_fract_y
_atom_site_fract_z
_atom_site_U_iso_or_equiv
_atom_site_adp_type
_atom_site_occupancy
_atom_site_site_symmetry_order
_atom_site_calc_flag
_atom_site_refinement_flags_posn
_atom_site_refinement_flags_adp
Fe1 Fe 0.41649(7) 0.25406(3) 0.32673(3) 0.03786(15) Uani 1 1 d . .
Cl1 Cl 0.13265(12) 0.24935(6) 0.32291(6) 0.0538(2) Uani 1 1 d . .
N1 N 0.4637(4) 0.12442(17) 0.28018(15) 0.0416(6) Uani 1 1 d . .
O1 O 0.5260(4) 0.23779(17) 0.41740(15) 0.0592(7) Uani 1 1 d . .
C2 C 0.4265(5) 0.0483(2) 0.3133(2) 0.0465(8) Uani 1 1 d . .
C21 C 0.3520(6) 0.0499(3) 0.3911(2) 0.0635(11) Uani 1 1 d . .
H21A H 0.4377 0.0703 0.4294 0.095 Uiso 1 1 calc R U
H21B H 0.3163 -0.0082 0.4043 0.095 Uiso 1 1 calc R U
H21C H 0.2543 0.0885 0.3894 0.095 Uiso 1 1 calc R U
C3 C 0.4569(5) -0.0307(2) 0.2767(2) 0.0552(9) Uani 1 1 d . .
H3 H 0.4311 -0.0834 0.3003 0.066 Uiso 1 1 calc R U
C4 C 0.5248(5) -0.0308(2) 0.2059(2) 0.0568(9) Uani 1 1 d . .
H4 H 0.5440 -0.0834 0.1808 0.068 Uiso 1 1 calc R U
C5 C 0.5641(5) 0.0476(2) 0.1724(2) 0.0529(8) Uani 1 1 d . .
H5 H 0.6106 0.0486 0.1244 0.064 Uiso 1 1 calc R U
C6 C 0.5338(4) 0.1245(2) 0.21051(19) 0.0418(7) Uani 1 1 d . .
C7 C 0.5764(4) 0.2115(2) 0.18084(18) 0.0414(7) Uani 1 1 d . .
N8 N 0.5348(3) 0.27857(17) 0.22524(15) 0.0384(6) Uani 1 1 d . .
C9 C 0.5626(4) 0.3618(2) 0.20408(18) 0.0419(7) Uani 1 1 d . .
C10 C 0.6359(5) 0.3797(3) 0.1353(2) 0.0551(9) Uani 1 1 d . .
H10 H 0.6530 0.4373 0.1200 0.066 Uiso 1 1 calc R U
C11 C 0.6829(5) 0.3108(3) 0.0900(2) 0.0601(10) Uani 1 1 d . .
H11 H 0.7346 0.3217 0.0442 0.072 Uiso 1 1 calc R U
C12 C 0.6538(5) 0.2263(3) 0.1124(2) 0.0551(9) Uani 1 1 d . .
H12 H 0.6854 0.1795 0.0820 0.066 Uiso 1 1 calc R U
C13 C 0.5077(4) 0.4285(2) 0.25866(18) 0.0408(7) Uani 1 1 d . .
N14 N 0.4415(4) 0.39627(17) 0.32298(15) 0.0403(6) Uani 1 1 d . .
C15 C 0.3909(4) 0.4513(2) 0.37742(19) 0.0450(7) Uani 1 1 d . .
C151 C 0.3195(5) 0.4149(3) 0.4481(2) 0.0570(9) Uani 1 1 d . .
H15A H 0.2172 0.3819 0.4339 0.085 Uiso 1 1 calc R U
H15B H 0.2918 0.4621 0.4817 0.085 Uiso 1 1 calc R U
H15C H 0.4034 0.3773 0.4743 0.085 Uiso 1 1 calc R U
C16 C 0.4048(5) 0.5412(2) 0.3673(2) 0.0515(8) Uani 1 1 d . .
H16 H 0.3692 0.5792 0.4050 0.062 Uiso 1 1 calc R U
C17 C 0.4708(5) 0.5740(2) 0.3021(2) 0.0552(9) Uani 1 1 d . .
H17 H 0.4795 0.6343 0.2952 0.066 Uiso 1 1 calc R U
C18 C 0.5240(5) 0.5174(2) 0.2470(2) 0.0500(8) Uani 1 1 d . .
H18 H 0.5703 0.5386 0.2027 0.060 Uiso 1 1 calc R U
Fe2 Fe 0.71540(7) 0.23216(3) 0.47919(3) 0.04169(15) Uani 1 1 d . .
Cl21 Cl 0.86091(14) 0.11214(6) 0.44989(6) 0.0663(3) Uani 1 1 d . .
Cl22 Cl 0.85039(13) 0.36070(6) 0.46889(6) 0.0612(3) Uani 1 1 d . .
Cl23 Cl 0.64651(13) 0.22165(6) 0.60096(4) 0.0536(2) Uani 1 1 d . .

loop_
_atom_site_aniso_label
_atom_site_aniso_U_11
_atom_site_aniso_U_22
_atom_site_aniso_U_33
_atom_site_aniso_U_23
_atom_site_aniso_U_13
_atom_site_aniso_U_12
Fe1 0.0493(3) 0.0315(3) 0.0330(2) 0.00075(18) 0.0039(2) -0.0017(2)
Cl1 0.0515(5) 0.0458(5) 0.0656(5) -0.0097(4) 0.0148(4) -0.0046(4)
N1 0.0474(15) 0.0330(14) 0.0442(14) -0.0011(11) 0.0023(11) -0.0009(11)
O1 0.0852(19) 0.0463(14) 0.0437(13) 0.0022(11) -0.0130(13) 0.0016(13)
C2 0.0549(19) 0.0332(16) 0.0505(18) 0.0030(14) -0.0032(15) -0.0018(14)
C21 0.091(3) 0.044(2) 0.056(2) 0.0095(17) 0.012(2) -0.008(2)
C3 0.063(2) 0.0356(18) 0.067(2) 0.0018(16) -0.0018(18) -0.0013(16)
C4 0.061(2) 0.0398(19) 0.069(2) -0.0122(17) 0.0041(18) 0.0042(16)
C5 0.056(2) 0.046(2) 0.057(2) -0.0103(16) 0.0104(16) 0.0000(16)
C6 0.0432(16) 0.0376(17) 0.0446(16) -0.0056(13) 0.0028(13) 0.0027(13)
C7 0.0416(16) 0.0407(17) 0.0421(16) -0.0023(13) 0.0051(13) 0.0002(13)
N8 0.0443(14) 0.0348(13) 0.0365(12) 0.0014(10) 0.0053(10) 0.0004(11)
C9 0.0427(16) 0.0412(17) 0.0417(16) 0.0051(13) 0.0013(13) -0.0024(14)
C10 0.064(2) 0.052(2) 0.0509(19) 0.0097(16) 0.0134(17) -0.0058(18)
C11 0.070(2) 0.063(3) 0.0506(19) 0.0034(18) 0.0274(18) -0.003(2)
C12 0.063(2) 0.056(2) 0.0490(19) -0.0050(17) 0.0181(17) 0.0025(18)
C13 0.0427(16) 0.0367(16) 0.0426(16) 0.0045(13) -0.0010(13) -0.0036(13)
N14 0.0509(15) 0.0317(13) 0.0383(13) 0.0002(10) 0.0027(11) -0.0027(11)
C15 0.0516(18) 0.0377(17) 0.0449(17) -0.0048(14) -0.0016(14) -0.0026(14)
C151 0.078(3) 0.048(2) 0.0464(18) -0.0080(16) 0.0136(17) -0.0003(19)
C16 0.061(2) 0.0376(18) 0.055(2) -0.0058(15) -0.0024(16) 0.0039(16)
C17 0.066(2) 0.0310(17) 0.067(2) 0.0036(16) -0.0039(18) -0.0025(16)
C18 0.058(2) 0.0378(18) 0.0538(19) 0.0092(15) 0.0037(16) -0.0048(15)
Fe2 0.0572(3) 0.0339(3) 0.0345(3) -0.00031(19) 0.0070(2) 0.0011(2)
Cl21 0.0821(7) 0.0440(5) 0.0756(6) -0.0128(4) 0.0256(5) 0.0125(5)
Cl22 0.0724(6) 0.0419(5) 0.0724(6) 0.0006(4) 0.0285(5) -0.0104(4)
Cl23 0.0751(6) 0.0510(5) 0.0360(4) 0.0040(3) 0.0135(4) -0.0010(4)

loop_
_atom_type_symbol
_atom_type_description
_atom_type_scat_dispersion_real
_atom_type_scat_dispersion_imag
_atom_type_scat_source
C C 0.0181 0.0091 'International Tables Vol C Tables 4.2.6.8 and 6.1.1.4'
H H 0.0000 0.0000 'International Tables Vol C Tables 4.2.6.8 and 6.1.1.4'
N N 0.0311 0.0180 'International Tables Vol C Tables 4.2.6.8 and 6.1.1.4'
O O 0.0492 0.0322 'International Tables Vol C Tables 4.2.6.8 and 6.1.1.4'
Cl Cl 0.3639 0.7018 'International Tables Vol C Tables 4.2.6.8 and 6.1.1.4'
Fe Fe -1.1336 3.1974 'International Tables Vol C Tables 4.2.6.8 and 6.1.1.4'

loop_
_geom_angle_atom_site_label_1
_geom_angle_atom_site_label_2
_geom_angle_atom_site_label_3
_geom_angle
O1 Fe1 N8 124.74(14)
O1 Fe1 N1 96.91(11)
N8 Fe1 N1 75.71(10)
O1 Fe1 N14 97.39(11)
N8 Fe1 N14 75.51(10)
N1 Fe1 N14 151.11(10)
O1 Fe1 Cl1 116.50(12)
N8 Fe1 Cl1 118.76(8)
N1 Fe1 Cl1 98.81(8)
N14 Fe1 Cl1 97.05(8)
C2 N1 C6 119.7(3)
C2 N1 Fe1 125.7(2)
C6 N1 Fe1 114.6(2)
Fe1 O1 Fe2 152.4(2)
N1 C2 C3 120.6(3)
N1 C2 C21 118.7(3)
C3 C2 C21 120.8(3)
C4 C3 C2 119.9(4)
C3 C4 C5 119.3(3)
C4 C5 C6 119.3(3)
N1 C6 C5 121.3(3)
N1 C6 C7 115.2(3)
C5 C6 C7 123.5(3)
N8 C7 C12 120.4(3)
N8 C7 C6 114.9(3)
C12 C7 C6 124.7(3)
C7 N8 C9 121.2(3)
C7 N8 Fe1 119.4(2)
C9 N8 Fe1 119.4(2)
N8 C9 C10 120.4(3)
N8 C9 C13 114.7(3)
C10 C9 C13 124.9(3)
C11 C10 C9 118.8(4)
C12 C11 C10 120.1(3)
C11 C12 C7 119.1(4)
N14 C13 C18 121.5(3)
N14 C13 C9 115.0(3)
C18 C13 C9 123.5(3)
C15 N14 C13 120.0(3)
C15 N14 Fe1 124.8(2)
C13 N14 Fe1 115.2(2)
N14 C15 C16 120.0(3)
N14 C15 C151 119.4(3)
C16 C15 C151 120.6(3)
C17 C16 C15 120.2(3)
C16 C17 C18 119.5(3)
C17 C18 C13 118.8(3)
O1 Fe2 Cl23 109.63(11)
O1 Fe2 Cl21 108.51(10)
Cl23 Fe2 Cl21 108.48(4)
O1 Fe2 Cl22 106.61(10)
Cl23 Fe2 Cl22 106.52(4)
Cl21 Fe2 Cl22 116.94(5)

loop_
_geom_bond_atom_site_label_1
_geom_bond_atom_site_label_2
_geom_bond_distance
Fe1 O1 1.755(2)
Fe1 N8 2.076(3)
Fe1 N1 2.177(3)
Fe1 N14 2.179(3)
Fe1 Cl1 2.2058(10)
N1 C2 1.336(4)
N1 C6 1.360(4)
O1 Fe2 1.764(3)
C2 C3 1.389(5)
C2 C21 1.507(5)
C3 C4 1.370(6)
C4 C5 1.373(5)
C5 C6 1.375(5)
C6 C7 1.469(5)
C7 N8 1.334(4)
C7 C12 1.386(5)
N8 C9 1.343(4)
C9 C10 1.384(5)
C9 C13 1.473(5)
C10 C11 1.377(6)
C11 C12 1.369(6)
C13 N14 1.353(4)
C13 C18 1.378(4)
N14 C15 1.343(4)
C15 C16 1.387(5)
C15 C151 1.487(5)
C16 C17 1.369(5)
C17 C18 1.374(5)
Fe2 Cl23 2.2207(9)
Fe2 Cl21 2.2293(10)
Fe2 Cl22 2.2371(10)

loop_
_geom_torsion_atom_site_label_1
_geom_torsion_atom_site_label_2
_geom_torsion_atom_site_label_3
_geom_torsion_atom_site_label_4
_geom_torsion
N8 Fe1 O1 Fe2 2.6(4)
N1 Fe1 O1 Fe2 79.9(4)
N14 Fe1 O1 Fe2 -74.9(4)
Cl1 Fe1 O1 Fe2 -176.6(3)
C6 N1 C2 C3 -0.8(5)
Fe1 N1 C2 C3 177.6(3)
C6 N1 C2 C21 178.9(3)
Fe1 N1 C2 C21 -2.7(5)
N1 C2 C3 C4 -0.3(6)
C21 C2 C3 C4 180.0(4)
C2 C3 C4 C5 0.8(6)
C3 C4 C5 C6 -0.2(6)
C2 N1 C6 C5 1.4(5)
Fe1 N1 C6 C5 -177.2(3)
C2 N1 C6 C7 -177.5(3)
Fe1 N1 C6 C7 3.9(4)
C4 C5 C6 N1 -0.9(5)
C4 C5 C6 C7 178.0(3)
N1 C6 C7 N8 -2.2(4)
C5 C6 C7 N8 178.9(3)
N1 C6 C7 C12 177.8(3)
C5 C6 C7 C12 -1.1(6)
C12 C7 N8 C9 1.6(5)
C6 C7 N8 C9 -178.3(3)
C12 C7 N8 Fe1 179.3(3)
C6 C7 N8 Fe1 -0.7(4)
C7 N8 C9 C10 -0.1(5)
Fe1 N8 C9 C10 -177.8(3)
C7 N8 C9 C13 179.2(3)
Fe1 N8 C9 C13 1.6(4)
N8 C9 C10 C11 -1.4(6)
C13 C9 C10 C11 179.3(4)
C9 C10 C11 C12 1.4(6)
C10 C11 C12 C7 0.1(6)
N8 C7 C12 C11 -1.6(6)
C6 C7 C12 C11 178.4(4)
N8 C9 C13 N14 1.6(4)
C10 C9 C13 N14 -179.0(3)
N8 C9 C13 C18 -179.5(3)
C10 C9 C13 C18 -0.2(5)
C18 C13 N14 C15 -0.3(5)
C9 C13 N14 C15 178.6(3)
C18 C13 N14 Fe1 177.2(3)
C9 C13 N14 Fe1 -3.9(3)
C13 N14 C15 C16 0.7(5)
Fe1 N14 C15 C16 -176.7(3)
C13 N14 C15 C151 -179.6(3)
Fe1 N14 C15 C151 3.1(5)
N14 C15 C16 C17 -0.3(5)
C151 C15 C16 C17 179.9(4)
C15 C16 C17 C18 -0.4(6)
C16 C17 C18 C13 0.7(6)
N14 C13 C18 C17 -0.3(5)
C9 C13 C18 C17 -179.1(3)
Fe1 O1 Fe2 Cl23 171.2(3)
Fe1 O1 Fe2 Cl21 -70.5(4)
Fe1 O1 Fe2 Cl22 56.2(4)
